data_7234447
loop_
_publ_author_name
'Su, Yan-Hui'
'Jia, Jia-Ge'
'Huang, Xin-Da'
'Feng, Jian-Shen'
'Bao, Song-Song'
'Ren, Min'
'Kurmoo, Mohamedally'
'Zheng, Li-Min'

_publ_section_title
;
 Changes in magnetic order through two consecutive dehydration steps of
 metal-phosphonate diamond chains
;
_journal_issue 55
_journal_name_full 'RSC Advances'
_journal_page_first 31911
_journal_paper_doi 10.1039/C9RA05722F
_journal_volume 9
_journal_year 2019
_chemical_formula_moiety 'C12 H36 Co3 N2 O20 P4, 4(H2 O)'
_chemical_formula_sum 'C12 H44 Co3 N2 O24 P4'
_chemical_formula_weight 901.16
_space_group_crystal_system triclinic
_space_group_IT_number 2
_space_group_name_Hall '-P 1'
_space_group_name_H-M_alt 'P -1'
_symmetry_space_group_name_Hall '-P 1'
_symmetry_space_group_name_H-M 'P -1'
_atom_sites_solution_hydrogens mixed
_audit_creation_method SHELXL-2018/3
_audit_update_record
;
2019-06-05 deposited with the CCDC.    2019-09-30 downloaded from the CCDC.
;
_cell_angle_alpha 114.883(6)
_cell_angle_beta 97.803(7)
_cell_angle_gamma 90.634(6)
_cell_formula_units_Z 1
_cell_length_a 9.064(4)
_cell_length_b 9.536(4)
_cell_length_c 9.686(4)
_cell_measurement_reflns_used 2450
_cell_measurement_temperature 293(2)
_cell_measurement_theta_max 28.08
_cell_measurement_theta_min 2.27
_cell_volume 750.3(6)
_computing_cell_refinement SMART
_computing_data_collection 'SMART (Bruker, 2000)'
_computing_data_reduction 'SAINT (Bruker, 2000)'
_computing_molecular_graphics SHELXTL
_computing_publication_material SHELXTL
_computing_structure_refinement 'SHELXL-2018/3 (Sheldrick, 2018)'
_computing_structure_solution 'SHELXTL (Bruker, 2000)'
_diffrn_ambient_temperature 293(2)
_diffrn_measured_fraction_theta_full 0.975
_diffrn_measured_fraction_theta_max 0.970
_diffrn_measurement_device_type 'Bruker APEX II'
_diffrn_radiation_type MoK\a
_diffrn_radiation_wavelength 0.71073
_diffrn_reflns_av_R_equivalents 0.0137
_diffrn_reflns_av_unetI/netI 0.0195
_diffrn_reflns_Laue_measured_fraction_full 0.975
_diffrn_reflns_Laue_measured_fraction_max 0.970
_diffrn_reflns_limit_h_max 11
_diffrn_reflns_limit_h_min -10
_diffrn_reflns_limit_k_max 11
_diffrn_reflns_limit_k_min -11
_diffrn_reflns_limit_l_max 11
_diffrn_reflns_limit_l_min -6
_diffrn_reflns_number 11991
_diffrn_reflns_point_group_measured_fraction_full 0.975
_diffrn_reflns_point_group_measured_fraction_max 0.970
_diffrn_reflns_theta_full 25.242
_diffrn_reflns_theta_max 25.996
_diffrn_reflns_theta_min 2.275
_exptl_absorpt_coefficient_mu 1.953
_exptl_absorpt_correction_T_max 0.829
_exptl_absorpt_correction_T_min 0.711
_exptl_absorpt_correction_type multi-scan
_exptl_absorpt_process_details 'SADABS(Bruker, 2000)'
_exptl_crystal_colour red
_exptl_crystal_density_diffrn 1.994
_exptl_crystal_description block
_exptl_crystal_F_000 463
_exptl_crystal_size_max 0.200
_exptl_crystal_size_mid 0.150
_exptl_crystal_size_min 0.100
_refine_diff_density_max 0.580
_refine_diff_density_min -0.835
_refine_diff_density_rms 0.113
_refine_ls_extinction_method none
_refine_ls_goodness_of_fit_ref 1.005
_refine_ls_hydrogen_treatment constr
_refine_ls_matrix_type full
_refine_ls_number_parameters 205
_refine_ls_number_reflns 2853
_refine_ls_number_restraints 0
_refine_ls_restrained_S_all 1.005
_refine_ls_R_factor_all 0.0398
_refine_ls_R_factor_gt 0.0374
_refine_ls_shift/su_max 0.001
_refine_ls_shift/su_mean 0.000
_refine_ls_structure_factor_coef Fsqd
_refine_ls_weighting_details 'w=1/[\s^2^(Fo^2^)+(0.1050P)^2^] where P=(Fo^2^+2Fc^2^)/3'
_refine_ls_weighting_scheme calc
_refine_ls_wR_factor_gt 0.1188
_refine_ls_wR_factor_ref 0.1223
_reflns_Friedel_coverage 0.000
_reflns_number_gt 2638
_reflns_number_total 2853
_reflns_threshold_expression 'I > 2\s(I)'
_cod_data_source_file c9ra05722f2.cif
_cod_data_source_block Co-1
_cod_original_cell_volume 750.3(5)
_cod_database_code 7234447
_shelx_shelxl_version_number 2018/3
_shelx_space_group_comment
;
The symmetry employed for this shelxl refinement is uniquely defined
by the following loop, which should always be used as a source of
symmetry information in preference to the above space-group names.
They are only intended as comments.
;
_shelx_estimated_absorpt_t_min 0.696
_shelx_estimated_absorpt_t_max 0.829

loop_
_space_group_symop_operation_xyz
'x, y, z'
'-x, -y, -z'

loop_
_atom_site_label
_atom_site_type_symbol
_atom_site_fract_x
_atom_site_fract_y
_atom_site_fract_z
_atom_site_U_iso_or_equiv
_atom_site_adp_type
_atom_site_occupancy
_atom_site_site_symmetry_order
_atom_site_calc_flag
_atom_site_refinement_flags_posn
_atom_site_refinement_flags_adp
_atom_site_refinement_flags_occupancy
Co1 Co 1.000000 0.500000 0.500000 0.01393(17) Uani 1 2 d S . P
Co2 Co 0.96966(4) 1.05718(4) 0.78705(4) 0.01475(16) Uani 1 1 d . . .
P1 P 0.96629(7) 0.75858(7) 0.84359(7) 0.01072(19) Uani 1 1 d . . .
P2 P 0.76093(7) 0.77065(8) 0.57189(8) 0.01257(19) Uani 1 1 d . . .
C1 C 0.7786(3) 0.8046(3) 0.7763(3) 0.0118(5) Uani 1 1 d . . .
C2 C 0.6525(3) 0.7311(3) 0.8214(3) 0.0143(5) Uani 1 1 d . . .
H2 H 0.680513 0.756983 0.931215 0.017 Uiso 1 1 calc R U .
C3 C 0.4985(3) 0.7924(4) 0.8040(4) 0.0234(6) Uani 1 1 d . . .
H3A H 0.507058 0.904755 0.855666 0.028 Uiso 1 1 calc R U .
H3B H 0.461766 0.761669 0.695711 0.028 Uiso 1 1 calc R U .
C4 C 0.3898(3) 0.7294(4) 0.8722(4) 0.0259(7) Uani 1 1 d . . .
H4A H 0.422051 0.767827 0.982282 0.031 Uiso 1 1 calc R U .
H4B H 0.292043 0.765430 0.856242 0.031 Uiso 1 1 calc R U .
C5 C 0.5261(3) 0.4919(4) 0.8078(4) 0.0239(6) Uani 1 1 d . . .
H5A H 0.513839 0.379766 0.752855 0.029 Uiso 1 1 calc R U .
H5B H 0.566004 0.518119 0.914502 0.029 Uiso 1 1 calc R U .
C6 C 0.6359(3) 0.5549(3) 0.7381(3) 0.0193(6) Uani 1 1 d . . .
H6A H 0.732168 0.513674 0.747786 0.023 Uiso 1 1 calc R U .
H6B H 0.599976 0.522901 0.629496 0.023 Uiso 1 1 calc R U .
N1 N 0.3792(3) 0.5559(3) 0.7998(3) 0.0230(5) Uani 1 1 d . . .
H1A H 0.320023 0.521861 0.847165 0.028 Uiso 1 1 calc R U .
H1B H 0.337665 0.521208 0.701551 0.028 Uiso 1 1 calc R U .
O1 O 0.7805(2) 0.9740(2) 0.8593(2) 0.0142(4) Uani 1 1 d . . .
H1C H 0.722304 1.026919 0.920370 0.017 Uiso 1 1 d R U .
O2 O 0.9603(2) 0.7680(2) 1.0046(2) 0.0153(4) Uani 1 1 d . . .
O3 O 1.0039(2) 0.5974(2) 0.7377(2) 0.0159(4) Uani 1 1 d . . .
O4 O 1.07115(19) 0.8891(2) 0.8487(2) 0.0149(4) Uani 1 1 d . . .
O5 O 0.8011(2) 0.6051(2) 0.4806(2) 0.0172(4) Uani 1 1 d . . .
O6 O 0.8802(2) 0.8904(2) 0.5774(2) 0.0189(4) Uani 1 1 d . . .
O7 O 0.6056(2) 0.8007(2) 0.5181(2) 0.0224(5) Uani 1 1 d . . .
O1W O 1.1359(3) 0.6976(3) 0.5190(3) 0.0290(5) Uani 1 1 d . . .
H1WB H 1.113118 0.711719 0.437969 0.043 Uiso 1 1 d R U .
H1WA H 1.119358 0.777659 0.596789 0.043 Uiso 1 1 d R U .
O2W O 1.1541(3) 1.1040(3) 0.6990(3) 0.0361(6) Uani 1 1 d . . .
H2WA H 1.222607 1.045647 0.704867 0.054 Uiso 1 1 d R U .
H2WB H 1.128337 1.087647 0.605427 0.054 Uiso 1 1 d R U .
O3W O 0.8287(3) 1.2289(3) 0.7499(3) 0.0310(5) Uani 1 1 d . . .
H3WB H 0.752662 1.183093 0.682604 0.046 Uiso 1 1 d R U .
H3WA H 0.800442 1.289653 0.833594 0.046 Uiso 1 1 d R U .
O4W O 0.5232(4) 0.1051(3) 0.6954(3) 0.0575(9) Uani 1 1 d . . .
H4WA H 0.536995 0.003549 0.646796 0.069 Uiso 1 1 d R U .
H4WB H 0.450645 0.134999 0.642676 0.069 Uiso 1 1 d R U .
O5W O 0.1592(2) 0.4898(3) 0.9525(3) 0.0290(5) Uani 1 1 d . . .
H5WA H 0.129682 0.401925 0.957709 0.035 Uiso 1 1 d R U .
H5WB H 0.094372 0.512905 0.887457 0.035 Uiso 1 1 d R U .

loop_
_atom_site_aniso_label
_atom_site_aniso_U_11
_atom_site_aniso_U_22
_atom_site_aniso_U_33
_atom_site_aniso_U_23
_atom_site_aniso_U_13
_atom_site_aniso_U_12
Co1 0.0156(3) 0.0125(3) 0.0109(3) 0.0021(2) 0.0027(2) 0.0023(2)
Co2 0.0205(2) 0.0120(2) 0.0110(2) 0.00427(18) 0.00183(16) -0.00118(16)
P1 0.0119(3) 0.0100(4) 0.0096(4) 0.0036(3) 0.0015(2) 0.0011(3)
P2 0.0153(3) 0.0111(4) 0.0100(3) 0.0037(3) 0.0006(3) 0.0009(3)
C1 0.0148(12) 0.0073(12) 0.0102(12) 0.0006(10) 0.0018(10) 0.0018(9)
C2 0.0140(12) 0.0146(13) 0.0147(13) 0.0066(11) 0.0027(10) 0.0021(10)
C3 0.0149(13) 0.0231(15) 0.0329(17) 0.0120(14) 0.0055(12) 0.0031(11)
C4 0.0184(14) 0.0266(16) 0.0294(17) 0.0076(14) 0.0070(12) 0.0026(12)
C5 0.0237(14) 0.0212(15) 0.0308(17) 0.0146(14) 0.0059(12) -0.0036(12)
C6 0.0190(13) 0.0140(14) 0.0218(14) 0.0041(12) 0.0046(11) -0.0011(10)
N1 0.0200(12) 0.0263(14) 0.0181(12) 0.0059(11) 0.0014(10) -0.0085(10)
O1 0.0178(9) 0.0066(9) 0.0158(9) 0.0016(8) 0.0047(7) 0.0033(7)
O2 0.0200(9) 0.0140(9) 0.0122(9) 0.0059(8) 0.0025(7) -0.0009(7)
O3 0.0197(9) 0.0131(9) 0.0129(9) 0.0035(8) 0.0027(7) 0.0034(7)
O4 0.0142(9) 0.0149(10) 0.0164(10) 0.0075(8) 0.0025(7) 0.0001(7)
O5 0.0205(10) 0.0132(10) 0.0140(10) 0.0029(8) 0.0005(7) 0.0023(7)
O6 0.0262(10) 0.0168(10) 0.0125(9) 0.0056(8) 0.0017(8) -0.0059(8)
O7 0.0207(10) 0.0270(11) 0.0201(11) 0.0117(9) -0.0012(8) 0.0072(8)
O1W 0.0370(12) 0.0188(11) 0.0278(12) 0.0037(10) 0.0149(10) 0.0013(9)
O2W 0.0309(12) 0.0588(16) 0.0269(12) 0.0269(12) 0.0037(10) -0.0068(11)
O3W 0.0411(13) 0.0239(12) 0.0244(12) 0.0095(10) -0.0039(10) 0.0025(10)
O4W 0.102(2) 0.0305(15) 0.0311(15) 0.0104(12) -0.0097(15) 0.0263(16)
O5W 0.0211(10) 0.0312(12) 0.0427(14) 0.0239(11) 0.0040(9) 0.0013(9)

loop_
_atom_type_symbol
_atom_type_description
_atom_type_scat_dispersion_real
_atom_type_scat_dispersion_imag
_atom_type_scat_source
C C 0.0033 0.0016 'International Tables Vol C Tables 4.2.6.8 and 6.1.1.4'
H H 0.0000 0.0000 'International Tables Vol C Tables 4.2.6.8 and 6.1.1.4'
N N 0.0061 0.0033 'International Tables Vol C Tables 4.2.6.8 and 6.1.1.4'
O O 0.0106 0.0060 'International Tables Vol C Tables 4.2.6.8 and 6.1.1.4'
P P 0.1023 0.0942 'International Tables Vol C Tables 4.2.6.8 and 6.1.1.4'
Co Co 0.3494 0.9721 'International Tables Vol C Tables 4.2.6.8 and 6.1.1.4'

loop_
_geom_angle_atom_site_label_1
_geom_angle_atom_site_label_2
_geom_angle_atom_site_label_3
_geom_angle
_geom_angle_site_symmetry_1
_geom_angle_site_symmetry_3
O3 Co1 O3 180.0 . 2_766
O3 Co1 O5 91.56(7) . 2_766
O3 Co1 O5 88.44(7) 2_766 2_766
O3 Co1 O5 88.44(7) . .
O3 Co1 O5 91.56(7) 2_766 .
O5 Co1 O5 180.0 2_766 .
O3 Co1 O1W 91.01(8) . .
O3 Co1 O1W 88.99(8) 2_766 .
O5 Co1 O1W 87.54(9) 2_766 .
O5 Co1 O1W 92.46(9) . .
O3 Co1 O1W 88.99(8) . 2_766
O3 Co1 O1W 91.01(8) 2_766 2_766
O5 Co1 O1W 92.46(9) 2_766 2_766
O5 Co1 O1W 87.54(9) . 2_766
O1W Co1 O1W 180.0 . 2_766
O2 Co2 O6 174.52(7) 2_777 .
O2 Co2 O2W 91.57(9) 2_777 .
O6 Co2 O2W 91.64(9) . .
O2 Co2 O4 93.38(8) 2_777 .
O6 Co2 O4 90.76(8) . .
O2W Co2 O4 94.88(9) . .
O2 Co2 O1 94.79(7) 2_777 .
O6 Co2 O1 82.40(8) . .
O2W Co2 O1 172.00(9) . .
O4 Co2 O1 79.92(7) . .
O2 Co2 O3W 84.20(8) 2_777 .
O6 Co2 O3W 91.02(9) . .
O2W Co2 O3W 96.62(10) . .
O4 Co2 O3W 168.31(8) . .
O1 Co2 O3W 88.86(8) . .
O3 P1 O2 109.80(11) . .
O3 P1 O4 113.43(11) . .
O2 P1 O4 112.00(11) . .
O3 P1 C1 111.89(11) . .
O2 P1 C1 106.09(11) . .
O4 P1 C1 103.26(11) . .
O7 P2 O5 113.34(12) . .
O7 P2 O6 112.20(12) . .
O5 P2 O6 111.27(11) . .
O7 P2 C1 109.63(11) . .
O5 P2 C1 107.42(11) . .
O6 P2 C1 102.28(11) . .
O1 C1 C2 108.50(19) . .
O1 C1 P2 103.53(16) . .
C2 C1 P2 116.81(18) . .
O1 C1 P1 104.13(15) . .
C2 C1 P1 111.97(17) . .
P2 C1 P1 110.74(13) . .
C6 C2 C3 108.4(2) . .
C6 C2 C1 113.4(2) . .
C3 C2 C1 115.3(2) . .
C6 C2 H2 106.4 . .
C3 C2 H2 106.4 . .
C1 C2 H2 106.4 . .
C4 C3 C2 110.4(2) . .
C4 C3 H3A 109.6 . .
C2 C3 H3A 109.6 . .
C4 C3 H3B 109.6 . .
C2 C3 H3B 109.6 . .
H3A C3 H3B 108.1 . .
N1 C4 C3 110.9(2) . .
N1 C4 H4A 109.5 . .
C3 C4 H4A 109.5 . .
N1 C4 H4B 109.5 . .
C3 C4 H4B 109.5 . .
H4A C4 H4B 108.0 . .
N1 C5 C6 111.5(2) . .
N1 C5 H5A 109.3 . .
C6 C5 H5A 109.3 . .
N1 C5 H5B 109.3 . .
C6 C5 H5B 109.3 . .
H5A C5 H5B 108.0 . .
C2 C6 C5 109.5(2) . .
C2 C6 H6A 109.8 . .
C5 C6 H6A 109.8 . .
C2 C6 H6B 109.8 . .
C5 C6 H6B 109.8 . .
H6A C6 H6B 108.2 . .
C5 N1 C4 112.7(2) . .
C5 N1 H1A 109.0 . .
C4 N1 H1A 109.0 . .
C5 N1 H1B 109.0 . .
C4 N1 H1B 109.0 . .
H1A N1 H1B 107.8 . .
C1 O1 Co2 103.26(13) . .
C1 O1 H1C 128.3 . .
Co2 O1 H1C 128.5 . .
P1 O2 Co2 129.76(11) . 2_777
P1 O3 Co1 128.95(11) . .
P1 O4 Co2 116.51(10) . .
P2 O5 Co1 130.18(11) . .
P2 O6 Co2 117.74(11) . .
Co1 O1W H1WB 109.2 . .
Co1 O1W H1WA 109.2 . .
H1WB O1W H1WA 109.5 . .
Co2 O2W H2WA 109.5 . .
Co2 O2W H2WB 109.9 . .
H2WA O2W H2WB 109.5 . .
Co2 O3W H3WB 110.0 . .
Co2 O3W H3WA 110.4 . .
H3WB O3W H3WA 109.5 . .
H4WA O4W H4WB 112.5 . .
H5WA O5W H5WB 112.5 . .

loop_
_geom_bond_atom_site_label_1
_geom_bond_atom_site_label_2
_geom_bond_distance
_geom_bond_site_symmetry_2
Co1 O3 2.084(2) .
Co1 O3 2.084(2) 2_766
Co1 O5 2.0971(19) 2_766
Co1 O5 2.0971(19) .
Co1 O1W 2.167(2) .
Co1 O1W 2.167(2) 2_766
Co2 O2 2.013(2) 2_777
Co2 O6 2.029(2) .
Co2 O2W 2.101(2) .
Co2 O4 2.1121(19) .
Co2 O1 2.1954(19) .
Co2 O3W 2.205(2) .
P1 O3 1.5199(19) .
P1 O2 1.5324(19) .
P1 O4 1.5376(19) .
P1 C1 1.862(3) .
P2 O7 1.507(2) .
P2 O5 1.527(2) .
P2 O6 1.543(2) .
P2 C1 1.850(3) .
C1 O1 1.470(3) .
C1 C2 1.538(3) .
C2 C6 1.522(4) .
C2 C3 1.535(4) .
C2 H2 0.9800 .
C3 C4 1.505(4) .
C3 H3A 0.9700 .
C3 H3B 0.9700 .
C4 N1 1.497(4) .
C4 H4A 0.9700 .
C4 H4B 0.9700 .
C5 N1 1.476(4) .
C5 C6 1.522(4) .
C5 H5A 0.9700 .
C5 H5B 0.9700 .
C6 H6A 0.9700 .
C6 H6B 0.9700 .
N1 H1A 0.8900 .
N1 H1B 0.8900 .
O1 H1C 0.8500 .
O1W H1WB 0.8501 .
O1W H1WA 0.8500 .
O2W H2WA 0.8500 .
O2W H2WB 0.8501 .
O3W H3WB 0.8500 .
O3W H3WA 0.8500 .
O4W H4WA 0.9001 .
O4W H4WB 0.8999 .
O5W H5WA 0.9000 .
O5W H5WB 0.9001 .

loop_
_geom_hbond_atom_site_label_D
_geom_hbond_atom_site_label_H
_geom_hbond_atom_site_label_A
_geom_hbond_distance_DH
_geom_hbond_distance_HA
_geom_hbond_distance_DA
_geom_hbond_angle_DHA
_geom_hbond_site_symmetry_A
_geom_hbond_publ_flag
O5W H5WB O3 0.90 2.02 2.898(3) 163.0 1_455 yes
O5W H5WB O2 0.90 2.61 3.126(3) 117.4 1_455 yes
O5W H5WA O2 0.90 1.99 2.883(3) 169.4 2_667 yes
O4W H4WB O7 0.90 1.91 2.717(3) 147.8 2_666 yes
O4W H4WA O7 0.90 1.97 2.852(3) 165.3 1_545 yes
O3W H3WA O5W 0.85 2.23 2.986(3) 148.7 2_677 yes
O3W H3WB O4W 0.85 2.24 2.889(4) 133.4 1_565 yes
O2W H2WB O6 0.85 1.86 2.676(3) 160.2 2_776 yes
O1W H1WA O6 0.85 2.45 2.941(3) 117.5 . yes
O1W H1WA O4 0.85 2.32 3.083(3) 149.2 . yes
O1W H1WB O3W 0.85 2.24 3.023(3) 152.5 2_776 yes
N1 H1B O5 0.89 1.93 2.763(3) 155.4 2_666 yes
N1 H1A O5W 0.89 1.98 2.850(3) 165.6 . yes
C6 H6A O3 0.97 2.61 3.356(3) 134.1 . yes
C5 H5A O4W 0.97 2.44 3.376(4) 161.4 . yes
C5 H5A O7 0.97 2.53 3.266(4) 132.4 2_666 yes
C4 H4B O4 0.97 2.34 3.305(4) 171.1 1_455 yes
C3 H3B O7 0.97 2.44 3.087(4) 124.2 . yes
C2 H2 O2 0.98 2.53 3.027(3) 111.5 . yes
C2 H2 O2 0.98 2.53 3.027(3) 111.5 . yes
C3 H3B O7 0.97 2.44 3.087(4) 124.2 . yes
C4 H4B O4 0.97 2.34 3.305(4) 171.1 1_455 yes
C5 H5A O7 0.97 2.53 3.266(4) 132.4 2_666 yes
C5 H5A O4W 0.97 2.44 3.376(4) 161.4 . yes
C5 H5B O5W 0.97 2.66 3.378(4) 130.9 2_667 yes
C6 H6A O3 0.97 2.61 3.356(3) 134.1 . yes
N1 H1A O5W 0.89 1.98 2.850(3) 165.6 . yes
N1 H1B O5 0.89 1.93 2.763(3) 155.4 2_666 yes
O1W H1WB O3W 0.85 2.24 3.023(3) 152.5 2_776 yes
O1W H1WA O4 0.85 2.32 3.083(3) 149.2 . yes
O1W H1WA O6 0.85 2.45 2.941(3) 117.5 . yes
O2W H2WB O6 0.85 1.86 2.676(3) 160.2 2_776 yes
O3W H3WB O4W 0.85 2.24 2.889(4) 133.4 1_565 yes
O3W H3WA O5W 0.85 2.23 2.986(3) 148.7 2_677 yes
O4W H4WA O7 0.90 1.97 2.852(3) 165.3 1_545 yes
O4W H4WB O7 0.90 1.91 2.717(3) 147.8 2_666 yes
O5W H5WA O2 0.90 1.99 2.883(3) 169.4 2_667 yes
O5W H5WB O2 0.90 2.61 3.126(3) 117.4 1_455 yes
O5W H5WB O3 0.90 2.02 2.898(3) 163.0 1_455 yes

loop_
_geom_torsion_atom_site_label_1
_geom_torsion_atom_site_label_2
_geom_torsion_atom_site_label_3
_geom_torsion_atom_site_label_4
_geom_torsion
_geom_torsion_site_symmetry_4
O7 P2 C1 O1 -71.88(17) .
O5 P2 C1 O1 164.57(14) .
O6 P2 C1 O1 47.35(17) .
O7 P2 C1 C2 47.3(2) .
O5 P2 C1 C2 -76.3(2) .
O6 P2 C1 C2 166.51(18) .
O7 P2 C1 P1 177.05(12) .
O5 P2 C1 P1 53.49(16) .
O6 P2 C1 P1 -63.72(15) .
O3 P1 C1 O1 -162.99(14) .
O2 P1 C1 O1 77.28(17) .
O4 P1 C1 O1 -40.65(17) .
O3 P1 C1 C2 80.0(2) .
O2 P1 C1 C2 -39.7(2) .
O4 P1 C1 C2 -157.67(18) .
O3 P1 C1 P2 -52.31(16) .
O2 P1 C1 P2 -172.03(12) .
O4 P1 C1 P2 70.04(14) .
O1 C1 C2 C6 178.0(2) .
P2 C1 C2 C6 61.6(3) .
P1 C1 C2 C6 -67.6(3) .
O1 C1 C2 C3 52.2(3) .
P2 C1 C2 C3 -64.2(3) .
P1 C1 C2 C3 166.59(19) .
C6 C2 C3 C4 59.7(3) .
C1 C2 C3 C4 -172.0(3) .
C2 C3 C4 N1 -56.6(3) .
C3 C2 C6 C5 -59.4(3) .
C1 C2 C6 C5 171.2(2) .
N1 C5 C6 C2 57.6(3) .
C6 C5 N1 C4 -54.8(3) .
C3 C4 N1 C5 54.3(3) .
C2 C1 O1 Co2 178.21(16) .
P2 C1 O1 Co2 -57.06(14) .
P1 C1 O1 Co2 58.80(14) .
O3 P1 O2 Co2 141.37(13) 2_777
O4 P1 O2 Co2 14.41(17) 2_777
C1 P1 O2 Co2 -97.55(15) 2_777
O2 P1 O3 Co1 170.64(12) .
O4 P1 O3 Co1 -63.21(16) .
C1 P1 O3 Co1 53.12(17) .
O3 P1 O4 Co2 122.39(11) .
O2 P1 O4 Co2 -112.63(12) .
C1 P1 O4 Co2 1.09(14) .
O7 P2 O5 Co1 178.47(13) .
O6 P2 O5 Co1 50.90(17) .
C1 P2 O5 Co1 -60.28(17) .
O7 P2 O6 Co2 104.66(14) .
O5 P2 O6 Co2 -127.16(12) .
C1 P2 O6 Co2 -12.74(15) .
